data_2220740
loop_
_publ_author_name
'Wang, Xing-Po'
'Xu, Wenfang'

_publ_section_title 6-[3-(2,4-Dimethylanilino)-2-hydroxypropoxy]-1,8-dihydroxy-3-methyl-9,10-dihydroanthracene-9,10-dione
_journal_coeditor_code CI2754
_journal_issue 2
_journal_name_full 'Acta Crystallographica Section E'
_journal_page_first o367
_journal_paper_doi 10.1107/S1600536809002347
_journal_volume 65
_journal_year 2009
_chemical_formula_iupac 'C26 H25 N O6'
_chemical_formula_moiety 'C26 H25 N O6'
_chemical_formula_sum 'C26 H25 N O6'
_chemical_formula_weight 447.47
_chemical_melting_point_gt 469
_chemical_melting_point_lt 470
_chemical_name_systematic
6-[3-(2,4-Dimethylanilino)-2-hydroxypropoxy]-1,8-dihydroxy-3-methyl-9,10-dihydroanthracene-9,10-dione
_space_group_IT_number 14
_symmetry_cell_setting monoclinic
_symmetry_space_group_name_Hall '-P 2ybc'
_symmetry_space_group_name_H-M 'P 1 21/c 1'
_atom_sites_solution_hydrogens geom
_atom_sites_solution_primary direct
_atom_sites_solution_secondary difmap
_audit_creation_method SHELXL97
_cell_angle_alpha 90.00
_cell_angle_beta 90.530(4)
_cell_angle_gamma 90.00
_cell_formula_units_Z 4
_cell_length_a 5.0668(3)
_cell_length_b 29.7496(17)
_cell_length_c 14.2201(8)
_cell_measurement_reflns_used 1559
_cell_measurement_temperature 295(2)
_cell_measurement_theta_max 19.53
_cell_measurement_theta_min 2.50
_cell_volume 2143.4(2)
_computing_cell_refinement 'SAINT (Bruker, 2005)'
_computing_data_collection 'APEX2 (Bruker, 2005)'
_computing_data_reduction 'SAINT (Bruker, 2005)'
_computing_molecular_graphics 'SHELXTL (Sheldrick, 2008)'
_computing_publication_material 'WinGX (Farrugia, 1999)'
_computing_structure_refinement 'SHELXL97 (Sheldrick, 2008)'
_computing_structure_solution 'SIR97 (Altomare <i>et al.</i>,  1999)'
_diffrn_ambient_temperature 295(2)
_diffrn_measured_fraction_theta_full 0.995
_diffrn_measured_fraction_theta_max 0.995
_diffrn_measurement_device_type 'Bruker APEXII CCD area-detector'
_diffrn_measurement_method '\f and \w'
_diffrn_radiation_monochromator graphite
_diffrn_radiation_source 'fine-focus sealed tube'
_diffrn_radiation_type MoK\a
_diffrn_radiation_wavelength 0.71073
_diffrn_reflns_av_R_equivalents 0.0718
_diffrn_reflns_av_sigmaI/netI 0.1113
_diffrn_reflns_limit_h_max 6
_diffrn_reflns_limit_h_min -5
_diffrn_reflns_limit_k_max 30
_diffrn_reflns_limit_k_min -38
_diffrn_reflns_limit_l_max 18
_diffrn_reflns_limit_l_min -13
_diffrn_reflns_number 17905
_diffrn_reflns_theta_full 27.57
_diffrn_reflns_theta_max 27.57
_diffrn_reflns_theta_min 0.68
_diffrn_standards_number 0
_exptl_absorpt_coefficient_mu 0.099
_exptl_absorpt_correction_T_max 0.996
_exptl_absorpt_correction_T_min 0.969
_exptl_absorpt_correction_type multi-scan
_exptl_absorpt_process_details '(SADABS; Bruker,2005)'
_exptl_crystal_colour yellow
_exptl_crystal_density_diffrn 1.387
_exptl_crystal_density_method 'not measured'
_exptl_crystal_description plate
_exptl_crystal_F_000 944
_exptl_crystal_size_max 0.32
_exptl_crystal_size_mid 0.14
_exptl_crystal_size_min 0.04
_refine_diff_density_max 0.654
_refine_diff_density_min -0.279
_refine_ls_extinction_method none
_refine_ls_goodness_of_fit_ref 0.992
_refine_ls_hydrogen_treatment constr
_refine_ls_matrix_type full
_refine_ls_number_parameters 305
_refine_ls_number_reflns 4939
_refine_ls_number_restraints 1
_refine_ls_restrained_S_all 0.993
_refine_ls_R_factor_all 0.1958
_refine_ls_R_factor_gt 0.0717
_refine_ls_shift/su_max 0.001
_refine_ls_shift/su_mean 0.000
_refine_ls_structure_factor_coef Fsqd
_refine_ls_weighting_details 'calc w = 1/[\s^2^(Fo^2^)+(0.11P)^2^] where P=(Fo^2^+2Fc^2^)/3'
_refine_ls_weighting_scheme calc
_refine_ls_wR_factor_gt 0.1783
_refine_ls_wR_factor_ref 0.2323
_reflns_number_gt 2028
_reflns_number_total 4939
_reflns_threshold_expression I>2\s(I)
_cod_data_source_file ci2754.cif
_cod_data_source_block I
_cod_original_sg_symbol_H-M 'P 21/c'
_cod_database_code 2220740
_cod_database_fobs_code 2220740

loop_
_symmetry_equiv_pos_as_xyz
'x, y, z'
'-x, y+1/2, -z+1/2'
'-x, -y, -z'
'x, -y-1/2, z-1/2'

loop_
_atom_site_type_symbol
_atom_site_label
_atom_site_fract_x
_atom_site_fract_y
_atom_site_fract_z
_atom_site_U_iso_or_equiv
_atom_site_adp_type
_atom_site_calc_flag
_atom_site_refinement_flags
_atom_site_occupancy
_atom_site_disorder_assembly
_atom_site_disorder_group
C C1 -1.0367(9) 1.13766(15) 0.5591(3) 0.0676(13) Uani d . 1 . .
H H2D -1.1427 1.1638 0.5469 0.101 Uiso calc R 1 . .
H H1B -0.9129 1.1440 0.6088 0.101 Uiso calc R 1 . .
H H1C -1.1484 1.1132 0.5774 0.101 Uiso calc R 1 . .
C C2 -0.8902(8) 1.12513(13) 0.4719(3) 0.0524(10) Uani d . 1 . .
C C3 -0.9564(8) 1.14342(13) 0.3858(3) 0.0600(11) Uani d . 1 . .
H H3 -1.0914 1.1645 0.3824 0.072 Uiso calc R 1 . .
C C4 -0.8269(8) 1.13118(13) 0.3037(3) 0.0535(11) Uani d . 1 . .
C C5 -0.6234(7) 1.09890(12) 0.3064(2) 0.0454(9) Uani d . 1 . .
C C6 -0.5564(7) 1.08053(12) 0.3954(2) 0.0431(9) Uani d . 1 . .
C C7 -0.6889(7) 1.09336(13) 0.4748(3) 0.0507(10) Uani d . 1 . .
H H7 -0.6426 1.0804 0.5322 0.061 Uiso calc R 1 . .
C C8 -0.4926(7) 1.08413(12) 0.2218(3) 0.0453(10) Uani d . 1 . .
C C9 -0.2884(7) 1.05060(12) 0.2275(2) 0.0431(9) Uani d . 1 . .
C C10 -0.2116(7) 1.03164(12) 0.3150(2) 0.0409(9) Uani d . 1 . .
C C11 -0.3414(7) 1.04653(13) 0.4030(3) 0.0461(10) Uani d . 1 . .
C C12 -0.1578(8) 1.03526(13) 0.1470(2) 0.0497(10) Uani d . 1 . .
C C13 0.0369(8) 1.00294(13) 0.1525(3) 0.0516(10) Uani d . 1 . .
H H13 0.1215 0.9933 0.0983 0.062 Uiso calc R 1 . .
C C14 0.1057(7) 0.98486(12) 0.2389(3) 0.0457(9) Uani d . 1 . .
C C15 -0.0191(7) 0.99984(12) 0.3210(2) 0.0448(9) Uani d . 1 . .
H H15 0.0298 0.9881 0.3792 0.054 Uiso calc R 1 . .
C C16 0.4139(8) 0.93266(13) 0.1716(3) 0.0549(11) Uani d . 1 . .
H H16A 0.5121 0.9552 0.1370 0.066 Uiso calc R 1 . .
H H16B 0.2815 0.9198 0.1300 0.066 Uiso calc R 1 . .
C C17 0.5967(8) 0.89666(13) 0.2081(3) 0.0526(10) Uani d U 1 . .
H H17 0.7291 0.9111 0.2487 0.063 Uiso calc R 1 . .
C C18 0.7400(8) 0.87514(14) 0.1259(3) 0.0536(11) Uani d . 1 . .
H H18A 0.6129 0.8624 0.0820 0.064 Uiso calc R 1 . .
H H18B 0.8421 0.8977 0.0930 0.064 Uiso calc R 1 . .
C C19 1.0724(7) 0.81541(12) 0.1014(3) 0.0465(10) Uani d . 1 . .
C C20 1.1235(8) 0.82906(14) 0.0102(3) 0.0530(10) Uani d . 1 . .
H H20 1.0373 0.8541 -0.0145 0.064 Uiso calc R 1 . .
C C21 1.3044(8) 0.80537(15) -0.0453(3) 0.0572(11) Uani d . 1 . .
H H21 1.3358 0.8149 -0.1064 0.069 Uiso calc R 1 . .
C C22 1.4366(8) 0.76818(15) -0.0109(3) 0.0561(11) Uani d . 1 . .
C C23 1.6400(9) 0.74387(17) -0.0682(3) 0.0833(15) Uani d . 1 . .
H H23A 1.7896 0.7367 -0.0290 0.125 Uiso calc R 1 . .
H H23B 1.6951 0.7627 -0.1192 0.125 Uiso calc R 1 . .
H H23C 1.5650 0.7166 -0.0929 0.125 Uiso calc R 1 . .
C C24 1.3773(8) 0.75469(13) 0.0789(3) 0.0596(12) Uani d . 1 . .
H H24 1.4617 0.7293 0.1025 0.072 Uiso calc R 1 . .
C C25 1.1997(8) 0.77663(13) 0.1365(3) 0.0521(10) Uani d . 1 . .
C C26 1.1395(11) 0.76031(16) 0.2335(3) 0.0799(15) Uani d . 1 . .
H H26A 1.1720 0.7840 0.2779 0.120 Uiso calc R 1 . .
H H26B 1.2503 0.7351 0.2483 0.120 Uiso calc R 1 . .
H H26C 0.9577 0.7514 0.2364 0.120 Uiso calc R 1 . .
N N1 0.9123(7) 0.84036(11) 0.1610(2) 0.0588(9) Uani d . 1 . .
H H1E 0.9165 0.8349 0.2204 0.071 Uiso calc R 1 . .
O O1 -0.9091(7) 1.15045(11) 0.2223(2) 0.0767(9) Uani d . 1 . .
H H1D -0.8354 1.1383 0.1779 0.115 Uiso calc R 1 . .
O O2 -0.5598(6) 1.10083(9) 0.14266(17) 0.0608(8) Uani d . 1 . .
O O3 -0.2174(6) 1.05188(11) 0.06045(18) 0.0716(9) Uani d . 1 . .
H H3A -0.3365 1.0704 0.0648 0.107 Uiso calc R 1 . .
O O4 -0.2717(6) 1.03226(10) 0.47874(18) 0.0662(9) Uani d . 1 . .
O O5 0.2908(5) 0.95260(9) 0.25280(17) 0.0572(8) Uani d . 1 . .
O O6 0.4665(6) 0.86440(11) 0.2613(2) 0.0766(9) Uani d U 1 . .
H H6 0.3221 0.8590 0.2372 0.115 Uiso calc R 1 . .

loop_
_atom_site_aniso_label
_atom_site_aniso_U_11
_atom_site_aniso_U_22
_atom_site_aniso_U_33
_atom_site_aniso_U_12
_atom_site_aniso_U_13
_atom_site_aniso_U_23
C1 0.072(3) 0.069(3) 0.062(3) 0.006(2) 0.010(2) -0.009(2)
C2 0.053(3) 0.053(3) 0.051(3) 0.000(2) 0.003(2) -0.006(2)
C3 0.065(3) 0.050(3) 0.066(3) 0.016(2) 0.008(2) -0.004(2)
C4 0.063(3) 0.045(2) 0.052(3) 0.005(2) -0.001(2) 0.0046(19)
C5 0.047(2) 0.043(2) 0.047(2) 0.0015(19) -0.0015(18) 0.0008(18)
C6 0.046(2) 0.046(2) 0.038(2) -0.0011(18) -0.0002(17) -0.0030(17)
C7 0.055(2) 0.056(3) 0.040(2) 0.000(2) 0.0018(19) 0.0014(18)
C8 0.051(2) 0.041(2) 0.045(2) -0.0038(19) 0.0000(18) 0.0027(18)
C9 0.051(2) 0.038(2) 0.040(2) -0.0008(18) 0.0012(18) 0.0020(17)
C10 0.043(2) 0.039(2) 0.041(2) -0.0025(18) 0.0010(17) 0.0015(17)
C11 0.044(2) 0.052(2) 0.042(2) 0.0003(19) -0.0010(18) 0.0057(19)
C12 0.061(3) 0.050(2) 0.038(2) 0.002(2) 0.0015(19) 0.0049(18)
C13 0.060(3) 0.055(3) 0.040(2) 0.004(2) 0.0061(19) -0.0042(19)
C14 0.049(2) 0.042(2) 0.046(2) 0.002(2) -0.0009(18) 0.0017(18)
C15 0.050(2) 0.047(2) 0.037(2) 0.0029(19) -0.0004(17) 0.0010(17)
C16 0.053(2) 0.056(3) 0.055(3) 0.005(2) 0.006(2) -0.006(2)
C17 0.053(2) 0.048(2) 0.057(2) 0.004(2) 0.011(2) -0.0007(19)
C18 0.050(2) 0.057(3) 0.053(3) 0.005(2) 0.001(2) -0.0040(19)
C19 0.049(2) 0.046(2) 0.045(2) -0.0026(19) 0.0024(18) -0.0039(18)
C20 0.055(2) 0.055(3) 0.049(2) 0.001(2) 0.004(2) 0.0003(19)
C21 0.063(3) 0.066(3) 0.042(2) -0.005(2) 0.011(2) -0.006(2)
C22 0.050(2) 0.058(3) 0.060(3) -0.002(2) 0.008(2) -0.009(2)
C23 0.071(3) 0.081(4) 0.099(4) 0.008(3) 0.020(3) -0.015(3)
C24 0.064(3) 0.040(2) 0.074(3) 0.005(2) 0.000(2) -0.003(2)
C25 0.062(3) 0.042(2) 0.052(2) -0.002(2) 0.000(2) 0.0045(19)
C26 0.118(4) 0.062(3) 0.059(3) 0.002(3) 0.005(3) 0.014(2)
N1 0.073(2) 0.064(2) 0.0389(18) 0.015(2) 0.0049(17) -0.0037(16)
O1 0.094(2) 0.077(2) 0.0592(19) 0.0371(19) -0.0034(18) 0.0122(17)
O2 0.080(2) 0.0632(19) 0.0397(16) 0.0175(16) -0.0012(14) 0.0092(13)
O3 0.096(3) 0.081(2) 0.0376(16) 0.0287(18) 0.0062(15) 0.0095(14)
O4 0.078(2) 0.082(2) 0.0380(16) 0.0233(16) 0.0002(14) 0.0067(15)
O5 0.0615(18) 0.0604(18) 0.0498(16) 0.0191(15) 0.0021(14) -0.0034(13)
O6 0.080(2) 0.078(2) 0.072(2) -0.0034(18) 0.0101(17) 0.0016(17)

loop_
_atom_type_symbol
_atom_type_description
_atom_type_scat_dispersion_real
_atom_type_scat_dispersion_imag
_atom_type_scat_source
C C 0.0033 0.0016 'International Tables Vol C Tables 4.2.6.8 and 6.1.1.4'
H H 0.0000 0.0000 'International Tables Vol C Tables 4.2.6.8 and 6.1.1.4'
N N 0.0061 0.0033 'International Tables Vol C Tables 4.2.6.8 and 6.1.1.4'
O O 0.0106 0.0060 'International Tables Vol C Tables 4.2.6.8 and 6.1.1.4'

loop_
_geom_angle_atom_site_label_1
_geom_angle_atom_site_label_2
_geom_angle_atom_site_label_3
_geom_angle_site_symmetry_1
_geom_angle_site_symmetry_3
_geom_angle
_geom_angle_publ_flag
C2 C1 H2D . . 109.5 ?
C2 C1 H1B . . 109.5 ?
H2D C1 H1B . . 109.5 ?
C2 C1 H1C . . 109.5 ?
H2D C1 H1C . . 109.5 ?
H1B C1 H1C . . 109.5 ?
C3 C2 C7 . . 117.8(4) ?
C3 C2 C1 . . 121.2(4) ?
C7 C2 C1 . . 120.9(4) ?
C2 C3 C4 . . 121.9(4) ?
C2 C3 H3 . . 119.0 ?
C4 C3 H3 . . 119.0 ?
O1 C4 C3 . . 117.5(4) ?
O1 C4 C5 . . 122.1(4) ?
C3 C4 C5 . . 120.3(4) ?
C4 C5 C6 . . 117.2(3) ?
C4 C5 C8 . . 121.6(3) ?
C6 C5 C8 . . 121.2(3) ?
C7 C6 C5 . . 120.8(4) ?
C7 C6 C11 . . 119.4(3) ?
C5 C6 C11 . . 119.7(3) ?
C6 C7 C2 . . 121.9(4) ?
C6 C7 H7 . . 119.1 ?
C2 C7 H7 . . 119.1 ?
O2 C8 C9 . . 120.4(3) ?
O2 C8 C5 . . 119.7(3) ?
C9 C8 C5 . . 119.9(3) ?
C12 C9 C10 . . 117.3(3) ?
C12 C9 C8 . . 121.6(3) ?
C10 C9 C8 . . 121.1(3) ?
C15 C10 C9 . . 121.5(3) ?
C15 C10 C11 . . 118.4(3) ?
C9 C10 C11 . . 120.1(3) ?
O4 C11 C10 . . 121.2(3) ?
O4 C11 C6 . . 120.7(3) ?
C10 C11 C6 . . 118.0(3) ?
O3 C12 C13 . . 117.2(3) ?
O3 C12 C9 . . 121.2(3) ?
C13 C12 C9 . . 121.6(3) ?
C12 C13 C14 . . 119.7(3) ?
C12 C13 H13 . . 120.2 ?
C14 C13 H13 . . 120.2 ?
O5 C14 C13 . . 125.0(3) ?
O5 C14 C15 . . 114.8(3) ?
C13 C14 C15 . . 120.2(3) ?
C10 C15 C14 . . 119.7(3) ?
C10 C15 H15 . . 120.1 ?
C14 C15 H15 . . 120.1 ?
O5 C16 C17 . . 106.6(3) ?
O5 C16 H16A . . 110.4 ?
C17 C16 H16A . . 110.4 ?
O5 C16 H16B . . 110.4 ?
C17 C16 H16B . . 110.4 ?
H16A C16 H16B . . 108.6 ?
O6 C17 C16 . . 112.6(3) ?
O6 C17 C18 . . 111.0(3) ?
C16 C17 C18 . . 109.3(3) ?
O6 C17 H17 . . 107.9 ?
C16 C17 H17 . . 107.9 ?
C18 C17 H17 . . 107.9 ?
N1 C18 C17 . . 109.1(3) ?
N1 C18 H18A . . 109.9 ?
C17 C18 H18A . . 109.9 ?
N1 C18 H18B . . 109.9 ?
C17 C18 H18B . . 109.9 ?
H18A C18 H18B . . 108.3 ?
C20 C19 N1 . . 121.9(4) ?
C20 C19 C25 . . 118.8(4) ?
N1 C19 C25 . . 119.2(3) ?
C19 C20 C21 . . 120.5(4) ?
C19 C20 H20 . . 119.8 ?
C21 C20 H20 . . 119.8 ?
C22 C21 C20 . . 121.4(4) ?
C22 C21 H21 . . 119.3 ?
C20 C21 H21 . . 119.3 ?
C24 C22 C21 . . 117.0(4) ?
C24 C22 C23 . . 121.3(4) ?
C21 C22 C23 . . 121.8(4) ?
C22 C23 H23A . . 109.5 ?
C22 C23 H23B . . 109.5 ?
H23A C23 H23B . . 109.5 ?
C22 C23 H23C . . 109.5 ?
H23A C23 H23C . . 109.5 ?
H23B C23 H23C . . 109.5 ?
C22 C24 C25 . . 124.0(4) ?
C22 C24 H24 . . 118.0 ?
C25 C24 H24 . . 118.0 ?
C24 C25 C19 . . 118.3(4) ?
C24 C25 C26 . . 122.0(4) ?
C19 C25 C26 . . 119.7(4) ?
C25 C26 H26A . . 109.5 ?
C25 C26 H26B . . 109.5 ?
H26A C26 H26B . . 109.5 ?
C25 C26 H26C . . 109.5 ?
H26A C26 H26C . . 109.5 ?
H26B C26 H26C . . 109.5 ?
C19 N1 C18 . . 121.8(3) ?
C19 N1 H1E . . 119.1 ?
C18 N1 H1E . . 119.1 ?
C4 O1 H1D . . 109.5 ?
C12 O3 H3A . . 109.5 ?
C14 O5 C16 . . 118.5(3) ?
C17 O6 H6 . . 109.5 ?

loop_
_geom_bond_atom_site_label_1
_geom_bond_atom_site_label_2
_geom_bond_site_symmetry_2
_geom_bond_distance
_geom_bond_publ_flag
C1 C2 . 1.498(5) ?
C1 H2D . 0.96 ?
C1 H1B . 0.96 ?
C1 H1C . 0.96 ?
C2 C3 . 1.378(5) ?
C2 C7 . 1.391(5) ?
C3 C4 . 1.393(5) ?
C3 H3 . 0.93 ?
C4 O1 . 1.353(4) ?
C4 C5 . 1.409(5) ?
C5 C6 . 1.416(5) ?
C5 C8 . 1.448(5) ?
C6 C7 . 1.373(5) ?
C6 C11 . 1.490(5) ?
C7 H7 . 0.93 ?
C8 O2 . 1.274(4) ?
C8 C9 . 1.439(5) ?
C9 C12 . 1.403(5) ?
C9 C10 . 1.417(5) ?
C10 C15 . 1.361(5) ?
C10 C11 . 1.487(5) ?
C11 O4 . 1.207(4) ?
C12 O3 . 1.358(4) ?
C12 C13 . 1.379(5) ?
C13 C14 . 1.384(5) ?
C13 H13 . 0.93 ?
C14 O5 . 1.355(4) ?
C14 C15 . 1.405(5) ?
C15 H15 . 0.93 ?
C16 O5 . 1.445(4) ?
C16 C17 . 1.505(5) ?
C16 H16A . 0.97 ?
C16 H16B . 0.97 ?
C17 O6 . 1.392(5) ?
C17 C18 . 1.523(5) ?
C17 H17 . 0.98 ?
C18 N1 . 1.440(5) ?
C18 H18A . 0.97 ?
C18 H18B . 0.97 ?
C19 C20 . 1.385(5) ?
C19 N1 . 1.393(5) ?
C19 C25 . 1.411(5) ?
C20 C21 . 1.404(5) ?
C20 H20 . 0.93 ?
C21 C22 . 1.380(6) ?
C21 H21 . 0.93 ?
C22 C24 . 1.375(5) ?
C22 C23 . 1.505(6) ?
C23 H23A . 0.96 ?
C23 H23B . 0.96 ?
C23 H23C . 0.96 ?
C24 C25 . 1.385(5) ?
C24 H24 . 0.93 ?
C25 C26 . 1.496(5) ?
C26 H26A . 0.96 ?
C26 H26B . 0.96 ?
C26 H26C . 0.96 ?
N1 H1E . 0.86 ?
O1 H1D . 0.82 ?
O3 H3A . 0.82 ?
O6 H6 . 0.82 ?

loop_
_geom_hbond_atom_site_label_D
_geom_hbond_atom_site_label_H
_geom_hbond_atom_site_label_A
_geom_hbond_site_symmetry_A
_geom_hbond_distance_DH
_geom_hbond_distance_HA
_geom_hbond_distance_DA
_geom_hbond_angle_DHA
O1 H1D O2 . 0.82 1.86 2.575(4) 145
O3 H3A O2 . 0.82 1.83 2.556(4) 147
O6 H6 N1 1_455 0.82 2.40 3.218(5) 177
C15 H15 O4 3_576 0.93 2.43 3.334(4) 164

loop_
_geom_torsion_atom_site_label_1
_geom_torsion_atom_site_label_2
_geom_torsion_atom_site_label_3
_geom_torsion_atom_site_label_4
_geom_torsion_site_symmetry_1
_geom_torsion_site_symmetry_2
_geom_torsion_site_symmetry_3
_geom_torsion_site_symmetry_4
_geom_torsion
_geom_torsion_publ_flag
C7 C2 C3 C4 . . . . -0.5(6) ?
C1 C2 C3 C4 . . . . -178.2(4) ?
C2 C3 C4 O1 . . . . 178.9(4) ?
C2 C3 C4 C5 . . . . 0.7(6) ?
O1 C4 C5 C6 . . . . -179.1(4) ?
C3 C4 C5 C6 . . . . -0.9(6) ?
O1 C4 C5 C8 . . . . -0.8(6) ?
C3 C4 C5 C8 . . . . 177.4(4) ?
C4 C5 C6 C7 . . . . 1.1(5) ?
C8 C5 C6 C7 . . . . -177.3(3) ?
C4 C5 C6 C11 . . . . -179.5(3) ?
C8 C5 C6 C11 . . . . 2.1(5) ?
C5 C6 C7 C2 . . . . -0.9(6) ?
C11 C6 C7 C2 . . . . 179.6(3) ?
C3 C2 C7 C6 . . . . 0.6(6) ?
C1 C2 C7 C6 . . . . 178.3(4) ?
C4 C5 C8 O2 . . . . 0.7(6) ?
C6 C5 C8 O2 . . . . 179.0(3) ?
C4 C5 C8 C9 . . . . -179.1(3) ?
C6 C5 C8 C9 . . . . -0.8(5) ?
O2 C8 C9 C12 . . . . -0.1(5) ?
C5 C8 C9 C12 . . . . 179.7(3) ?
O2 C8 C9 C10 . . . . -179.9(3) ?
C5 C8 C9 C10 . . . . -0.1(5) ?
C12 C9 C10 C15 . . . . 0.0(5) ?
C8 C9 C10 C15 . . . . 179.9(3) ?
C12 C9 C10 C11 . . . . 179.8(3) ?
C8 C9 C10 C11 . . . . -0.4(5) ?
C15 C10 C11 O4 . . . . 2.9(5) ?
C9 C10 C11 O4 . . . . -176.8(4) ?
C15 C10 C11 C6 . . . . -178.5(3) ?
C9 C10 C11 C6 . . . . 1.7(5) ?
C7 C6 C11 O4 . . . . -4.6(6) ?
C5 C6 C11 O4 . . . . 176.0(4) ?
C7 C6 C11 C10 . . . . 176.9(3) ?
C5 C6 C11 C10 . . . . -2.6(5) ?
C10 C9 C12 O3 . . . . -179.4(3) ?
C8 C9 C12 O3 . . . . 0.7(6) ?
C10 C9 C12 C13 . . . . 0.2(6) ?
C8 C9 C12 C13 . . . . -179.6(3) ?
O3 C12 C13 C14 . . . . 180.0(4) ?
C9 C12 C13 C14 . . . . 0.3(6) ?
C12 C13 C14 O5 . . . . 179.1(3) ?
C12 C13 C14 C15 . . . . -1.0(6) ?
C9 C10 C15 C14 . . . . -0.8(5) ?
C11 C10 C15 C14 . . . . 179.5(3) ?
O5 C14 C15 C10 . . . . -178.8(3) ?
C13 C14 C15 C10 . . . . 1.3(5) ?
O5 C16 C17 O6 . . . . 57.8(4) ?
O5 C16 C17 C18 . . . . -178.3(3) ?
O6 C17 C18 N1 . . . . -54.5(4) ?
C16 C17 C18 N1 . . . . -179.3(3) ?
N1 C19 C20 C21 . . . . 174.2(4) ?
C25 C19 C20 C21 . . . . -1.8(6) ?
C19 C20 C21 C22 . . . . -0.2(6) ?
C20 C21 C22 C24 . . . . 1.8(6) ?
C20 C21 C22 C23 . . . . -177.1(4) ?
C21 C22 C24 C25 . . . . -1.5(6) ?
C23 C22 C24 C25 . . . . 177.5(4) ?
C22 C24 C25 C19 . . . . -0.5(6) ?
C22 C24 C25 C26 . . . . 179.3(4) ?
C20 C19 C25 C24 . . . . 2.1(6) ?
N1 C19 C25 C24 . . . . -174.0(3) ?
C20 C19 C25 C26 . . . . -177.7(4) ?
N1 C19 C25 C26 . . . . 6.2(6) ?
C20 C19 N1 C18 . . . . 15.6(6) ?
C25 C19 N1 C18 . . . . -168.4(4) ?
C17 C18 N1 C19 . . . . -178.8(3) ?
C13 C14 O5 C16 . . . . -5.0(5) ?
C15 C14 O5 C16 . . . . 175.1(3) ?
C17 C16 O5 C14 . . . . -176.9(3) ?
